data_7054644
loop_
_publ_author_name
'Khandar, Ali Akbar'
'Kirschbaum, Kristin'
'Abedi, Marjan'
'Mock, Kristi'
'Tracy, Greg'
'Spasojevic, Vojislav'
'Hosseini-Yazdi, Seyed Abolfazl'

_publ_section_title
;
 Synthesis, characterization and crystal structures of mono and dinuclear
 macrocyclic cobalt(ii) complexes with a new tetraaza m-xylyl-based
 macrocyclic ligand
;
_journal_issue 4
_journal_name_full 'New J. Chem.'
_journal_page_first 2822
_journal_paper_doi 10.1039/C4NJ01608D
_journal_volume 39
_journal_year 2015
_chemical_formula_moiety 'C22 H36 N4, 2(H2 O), 4(Cl)'
_chemical_formula_sum 'C22 H40 Cl4 N4 O2'
_chemical_formula_weight 534.38
_space_group_crystal_system triclinic
_space_group_IT_number 2
_space_group_name_Hall '-P 1'
_space_group_name_H-M_alt 'P -1'
_symmetry_space_group_name_Hall '-P 1'
_symmetry_space_group_name_H-M 'P -1'
_atom_sites_solution_hydrogens difmap
_atom_sites_solution_primary direct
_atom_sites_solution_secondary difmap
_audit_creation_method SHELXL-2014/6
_audit_update_record
;
2015-01-23 deposited with the CCDC.
2015-01-28 downloaded from the CCDC.
;
_cell_angle_alpha 62.925(3)
_cell_angle_beta 67.443(3)
_cell_angle_gamma 69.428(4)
_cell_formula_units_Z 1
_cell_length_a 7.9236(12)
_cell_length_b 10.1680(17)
_cell_length_c 10.2931(18)
_cell_measurement_reflns_used 4286
_cell_measurement_temperature 140(2)
_cell_measurement_theta_max 30.6
_cell_measurement_theta_min 2.7
_cell_volume 665.97(19)
_computing_cell_refinement 'Bruker SAINT, V6.45A, 2003 '
_computing_data_collection 'Bruker SMART, 1997'
_computing_data_reduction 'Bruker SAINT, V6.45A, 2003'
_computing_molecular_graphics 'Diamond 2.0'
_computing_publication_material 'SHELXL-2014/6 (Sheldrick, 2014)'
_computing_structure_refinement 'SHELXL-2014/6 (Sheldrick, 2014)'
_computing_structure_solution 'Bruker SHELXTL 6.14, 1998'
_diffrn_ambient_temperature 140(2)
_diffrn_measured_fraction_theta_full 0.998
_diffrn_measured_fraction_theta_max 0.847
_diffrn_measurement_device_type 'CCD detector Smart6000'
_diffrn_measurement_method omega-scan
_diffrn_radiation_monochromator graphite
_diffrn_radiation_source 'sealed tube'
_diffrn_radiation_type MoK\a
_diffrn_radiation_wavelength 0.71073
_diffrn_reflns_av_R_equivalents 0.0220
_diffrn_reflns_av_unetI/netI 0.0243
_diffrn_reflns_Laue_measured_fraction_full 0.998
_diffrn_reflns_Laue_measured_fraction_max 0.847
_diffrn_reflns_limit_h_max 11
_diffrn_reflns_limit_h_min -11
_diffrn_reflns_limit_k_max 14
_diffrn_reflns_limit_k_min -14
_diffrn_reflns_limit_l_max 15
_diffrn_reflns_limit_l_min -14
_diffrn_reflns_number 10396
_diffrn_reflns_point_group_measured_fraction_full 0.998
_diffrn_reflns_point_group_measured_fraction_max 0.847
_diffrn_reflns_theta_full 26.000
_diffrn_reflns_theta_max 32.057
_diffrn_reflns_theta_min 2.587
_exptl_absorpt_coefficient_mu 0.470
_exptl_absorpt_correction_T_max 1.00
_exptl_absorpt_correction_T_min 0.729
_exptl_absorpt_correction_type multi-scan
_exptl_absorpt_process_details SADABS;Sheldrick1996;Blessing,ActaC.1995,A51,33
_exptl_crystal_colour colorless
_exptl_crystal_density_diffrn 1.332
_exptl_crystal_description 'parallel pipet'
_exptl_crystal_F_000 284
_exptl_crystal_size_max 0.39
_exptl_crystal_size_mid 0.21
_exptl_crystal_size_min 0.10
_refine_diff_density_max 0.541
_refine_diff_density_min -0.245
_refine_diff_density_rms 0.069
_refine_ls_extinction_method none
_refine_ls_goodness_of_fit_ref 1.074
_refine_ls_hydrogen_treatment mixed
_refine_ls_matrix_type full
_refine_ls_number_parameters 225
_refine_ls_number_reflns 3938
_refine_ls_number_restraints 7
_refine_ls_restrained_S_all 1.073
_refine_ls_R_factor_all 0.0411
_refine_ls_R_factor_gt 0.0357
_refine_ls_shift/su_max 0.001
_refine_ls_shift/su_mean 0.000
_refine_ls_structure_factor_coef Fsqd
_refine_ls_weighting_details 'w=1/[\s^2^(Fo^2^)+(0.0478P)^2^+0.2531P] where P=(Fo^2^+2Fc^2^)/3'
_refine_ls_weighting_scheme calc
_refine_ls_wR_factor_gt 0.0889
_refine_ls_wR_factor_ref 0.0918
_reflns_Friedel_coverage 0.000
_reflns_number_gt 3459
_reflns_number_total 3938
_reflns_threshold_expression 'I > 2\s(I)'
_cod_data_source_file c4nj01608d1.cif
_cod_data_source_block '[LH4]Cl4.2H2O'
_cod_depositor_comments 'Adding full bibliography for 7054642--7054644.cif.'
_cod_database_code 7054644
_shelx_space_group_comment
;
The symmetry employed for this shelxl refinement is uniquely defined
by the following loop, which should always be used as a source of
symmetry information in preference to the above space-group names.
They are only intended as comments.
;
_shelxl_version_number 2014/6

loop_
_space_group_symop_operation_xyz
'x, y, z'
'-x, -y, -z'

loop_
_atom_site_label
_atom_site_type_symbol
_atom_site_fract_x
_atom_site_fract_y
_atom_site_fract_z
_atom_site_U_iso_or_equiv
_atom_site_adp_type
_atom_site_occupancy
_atom_site_site_symmetry_order
_atom_site_calc_flag
_atom_site_refinement_flags_posn
Cl1 Cl 0.31388(5) -0.68033(4) 0.47444(4) 0.02502(9) Uani 1 1 d .
Cl2 Cl 0.25340(4) -0.07068(4) -0.11355(4) 0.02049(9) Uani 1 1 d .
O1 O 0.28323(16) -0.12852(13) 0.59809(12) 0.0267(2) Uani 1 1 d D
H2O H 0.388(3) -0.189(2) 0.591(3) 0.042(6) Uiso 1 1 d D
H1O H 0.283(4) -0.106(3) 0.667(3) 0.064(8) Uiso 1 1 d D
N1 N 0.33127(16) 0.04739(13) 0.29363(13) 0.0183(2) Uani 1 1 d D
H2N1 H 0.317(3) 0.006(2) 0.3914(16) 0.027(5) Uiso 1 1 d D
H1N1 H 0.446(2) 0.063(2) 0.253(2) 0.027(5) Uiso 1 1 d D
N2 N 0.01006(15) -0.25607(12) 0.23529(13) 0.0161(2) Uani 1 1 d D
H2N2 H -0.018(2) -0.1725(16) 0.1630(17) 0.019(4) Uiso 1 1 d D
H1N2 H -0.089(2) -0.254(2) 0.3106(19) 0.033(5) Uiso 1 1 d D
C1 C 0.33337(18) -0.06868(15) 0.24160(16) 0.0190(2) Uani 1 1 d .
H1B H 0.368(3) -0.025(2) 0.131(2) 0.024(4) Uiso 1 1 d .
H1A H 0.429(3) -0.153(2) 0.275(2) 0.028(5) Uiso 1 1 d .
C2 C 0.14590(18) -0.11336(16) 0.30061(16) 0.0206(3) Uani 1 1 d .
H2B H 0.060(3) -0.032(2) 0.245(2) 0.027(5) Uiso 1 1 d .
H2A H 0.088(3) -0.131(2) 0.403(2) 0.022(4) Uiso 1 1 d .
C3 C 0.17437(18) -0.25522(15) 0.27156(16) 0.0194(2) Uani 1 1 d .
H3A H 0.191(2) -0.341(2) 0.350(2) 0.022(4) Uiso 1 1 d .
H3B H 0.279(2) -0.259(2) 0.185(2) 0.021(4) Uiso 1 1 d .
C4 C 0.0444(2) -0.39193(15) 0.19913(17) 0.0215(3) Uani 1 1 d .
H4A H 0.044(3) -0.476(2) 0.290(2) 0.027(5) Uiso 1 1 d .
H4B H 0.167(3) -0.394(2) 0.128(2) 0.022(4) Uiso 1 1 d .
C5 C -0.10046(18) -0.37981(14) 0.13080(15) 0.0181(2) Uani 1 1 d .
C6 C -0.24368(19) -0.45892(15) 0.21451(16) 0.0214(3) Uani 1 1 d .
H6 H -0.256(3) -0.518(2) 0.322(2) 0.028(5) Uiso 1 1 d .
C7 C -0.36827(19) -0.45189(15) 0.14524(17) 0.0221(3) Uani 1 1 d .
H7 H -0.463(3) -0.509(2) 0.205(2) 0.029(5) Uiso 1 1 d .
C8 C -0.35261(18) -0.36382(15) -0.00710(16) 0.0192(2) Uani 1 1 d .
H8 H -0.439(2) -0.358(2) -0.057(2) 0.024(4) Uiso 1 1 d .
C9 C -0.21053(17) -0.28198(14) -0.09256(15) 0.0165(2) Uani 1 1 d .
C10 C -0.08489(18) -0.29208(14) -0.02247(15) 0.0177(2) Uani 1 1 d .
H10 H 0.011(3) -0.243(2) -0.079(2) 0.025(4) Uiso 1 1 d .
C11 C -0.18601(18) -0.19174(15) -0.25962(15) 0.0185(2) Uani 1 1 d .
H11B H -0.067(2) -0.1668(19) -0.3053(18) 0.017(4) Uiso 1 1 d .
H11A H -0.192(2) -0.244(2) -0.312(2) 0.022(4) Uiso 1 1 d .

loop_
_atom_site_aniso_label
_atom_site_aniso_U_11
_atom_site_aniso_U_22
_atom_site_aniso_U_33
_atom_site_aniso_U_23
_atom_site_aniso_U_13
_atom_site_aniso_U_12
Cl1 0.02247(16) 0.02867(18) 0.02047(16) -0.00833(13) -0.00229(12) -0.00656(12)
Cl2 0.01545(14) 0.02124(15) 0.02095(16) -0.00454(12) -0.00504(11) -0.00397(11)
O1 0.0253(5) 0.0299(6) 0.0230(5) -0.0096(4) -0.0088(4) -0.0017(4)
N1 0.0167(5) 0.0229(5) 0.0169(5) -0.0056(4) -0.0052(4) -0.0076(4)
N2 0.0179(5) 0.0142(5) 0.0164(5) -0.0050(4) -0.0060(4) -0.0029(4)
C1 0.0164(5) 0.0197(6) 0.0210(6) -0.0087(5) -0.0028(5) -0.0048(5)
C2 0.0167(6) 0.0242(6) 0.0246(7) -0.0133(5) -0.0029(5) -0.0055(5)
C3 0.0177(6) 0.0185(6) 0.0233(6) -0.0085(5) -0.0080(5) -0.0014(5)
C4 0.0267(7) 0.0157(6) 0.0260(7) -0.0093(5) -0.0132(6) 0.0002(5)
C5 0.0215(6) 0.0148(5) 0.0206(6) -0.0086(5) -0.0077(5) -0.0018(4)
C6 0.0235(6) 0.0179(6) 0.0191(6) -0.0054(5) -0.0041(5) -0.0039(5)
C7 0.0180(6) 0.0182(6) 0.0257(7) -0.0063(5) -0.0020(5) -0.0057(5)
C8 0.0163(5) 0.0179(6) 0.0245(6) -0.0086(5) -0.0056(5) -0.0038(4)
C9 0.0166(5) 0.0152(5) 0.0188(6) -0.0081(5) -0.0039(4) -0.0033(4)
C10 0.0184(6) 0.0167(5) 0.0203(6) -0.0079(5) -0.0047(5) -0.0055(4)
C11 0.0192(6) 0.0203(6) 0.0183(6) -0.0089(5) -0.0040(5) -0.0056(5)

loop_
_atom_type_symbol
_atom_type_description
_atom_type_scat_dispersion_real
_atom_type_scat_dispersion_imag
_atom_type_scat_source
C C 0.0033 0.0016 'International Tables Vol C Tables 4.2.6.8 and 6.1.1.4'
H H 0.0000 0.0000 'International Tables Vol C Tables 4.2.6.8 and 6.1.1.4'
N N 0.0061 0.0033 'International Tables Vol C Tables 4.2.6.8 and 6.1.1.4'
Cl Cl 0.1484 0.1585 'International Tables Vol C Tables 4.2.6.8 and 6.1.1.4'
O O 0.0106 0.0060 'International Tables Vol C Tables 4.2.6.8 and 6.1.1.4'

loop_
_geom_angle_atom_site_label_1
_geom_angle_atom_site_label_2
_geom_angle_atom_site_label_3
_geom_angle
_geom_angle_site_symmetry_1
_geom_angle_site_symmetry_3
H2O O1 H1O 99(2) . .
C1 N1 C11 116.84(10) . 2
C1 N1 H2N1 108.0(12) . .
C11 N1 H2N1 108.8(13) 2 .
C1 N1 H1N1 104.7(12) . .
C11 N1 H1N1 112.1(13) 2 .
H2N1 N1 H1N1 105.7(17) . .
C3 N2 C4 111.31(10) . .
C3 N2 H2N2 109.8(11) . .
C4 N2 H2N2 112.3(12) . .
C3 N2 H1N2 110.2(13) . .
C4 N2 H1N2 109.9(14) . .
H2N2 N2 H1N2 103.1(17) . .
N1 C1 C2 113.13(11) . .
N1 C1 H1B 106.4(11) . .
C2 C1 H1B 109.9(11) . .
N1 C1 H1A 106.2(11) . .
C2 C1 H1A 111.4(11) . .
H1B C1 H1A 109.6(16) . .
C1 C2 C3 108.61(11) . .
C1 C2 H2B 109.1(11) . .
C3 C2 H2B 108.4(11) . .
C1 C2 H2A 114.6(11) . .
C3 C2 H2A 109.3(11) . .
H2B C2 H2A 106.6(16) . .
N2 C3 C2 112.02(10) . .
N2 C3 H3A 105.2(11) . .
C2 C3 H3A 113.8(11) . .
N2 C3 H3B 106.0(10) . .
C2 C3 H3B 110.2(11) . .
H3A C3 H3B 109.2(15) . .
N2 C4 C5 112.40(11) . .
N2 C4 H4A 106.4(12) . .
C5 C4 H4A 111.1(11) . .
N2 C4 H4B 103.9(10) . .
C5 C4 H4B 110.9(10) . .
H4A C4 H4B 111.8(15) . .
C6 C5 C10 119.36(12) . .
C6 C5 C4 121.81(12) . .
C10 C5 C4 118.76(12) . .
C7 C6 C5 120.16(13) . .
C7 C6 H6 120.4(11) . .
C5 C6 H6 119.4(11) . .
C8 C7 C6 120.19(12) . .
C8 C7 H7 121.8(12) . .
C6 C7 H7 118.0(12) . .
C7 C8 C9 120.35(12) . .
C7 C8 H8 121.2(11) . .
C9 C8 H8 118.5(11) . .
C10 C9 C8 118.86(12) . .
C10 C9 C11 120.04(11) . .
C8 C9 C11 121.00(11) . .
C9 C10 C5 121.06(12) . .
C9 C10 H10 119.1(11) . .
C5 C10 H10 119.8(11) . .
N1 C11 C9 113.23(11) 2 .
N1 C11 H11B 107.9(10) 2 .
C9 C11 H11B 110.4(10) . .
N1 C11 H11A 105.4(11) 2 .
C9 C11 H11A 113.6(11) . .
H11B C11 H11A 105.8(14) . .

loop_
_geom_bond_atom_site_label_1
_geom_bond_atom_site_label_2
_geom_bond_distance
_geom_bond_site_symmetry_2
O1 H2O 0.843(18) .
O1 H1O 0.833(19) .
N1 C1 1.4949(17) .
N1 C11 1.5020(18) 2
N1 H2N1 0.874(14) .
N1 H1N1 0.880(14) .
N2 C3 1.4894(16) .
N2 C4 1.4991(17) .
N2 H2N2 0.863(13) .
N2 H1N2 0.869(14) .
C1 C2 1.5207(18) .
C1 H1B 0.975(19) .
C1 H1A 0.951(19) .
C2 C3 1.5275(19) .
C2 H2B 0.973(19) .
C2 H2A 0.936(18) .
C3 H3A 0.891(19) .
C3 H3B 0.958(18) .
C4 C5 1.5057(18) .
C4 H4A 0.936(19) .
C4 H4B 0.967(18) .
C5 C6 1.3920(19) .
C5 C10 1.3953(19) .
C6 C7 1.390(2) .
C6 H6 0.973(19) .
C7 C8 1.388(2) .
C7 H7 0.950(19) .
C8 C9 1.4021(17) .
C8 H8 0.973(18) .
C9 C10 1.3907(17) .
C9 C11 1.5063(18) .
C10 H10 0.908(18) .
C11 N1 1.5020(18) 2
C11 H11B 0.942(17) .
C11 H11A 0.937(18) .

loop_
_geom_hbond_atom_site_label_D
_geom_hbond_atom_site_label_H
_geom_hbond_atom_site_label_A
_geom_hbond_distance_DH
_geom_hbond_distance_HA
_geom_hbond_distance_DA
_geom_hbond_angle_DHA
_geom_hbond_site_symmetry_A
O1 H2O Cl1 0.843(18) 2.276(18) 3.1077(12) 169(2) 2_646
O1 H1O Cl2 0.833(19) 2.36(2) 3.1882(13) 171(3) 1_556
N1 H1N1 Cl2 0.880(14) 2.270(14) 3.1290(12) 165.2(17) 2_655
N2 H2N2 Cl2 0.863(13) 2.488(15) 3.2108(12) 141.8(15) 2
N1 H2N1 O1 0.874(14) 1.907(14) 2.7615(16) 165.4(18) .
N2 H2N2 Cl2 0.863(13) 2.826(16) 3.3533(12) 121.0(13) .
N2 H1N2 Cl1 0.869(14) 2.231(15) 3.0753(12) 163.8(19) 2_546
